data_2006701
loop_
_publ_author_name
'Velavan, Ramasamy'
'Sivakumar, Kandasamy'
'Fun, Hoong-Kun'
'Pathak, Urvish S.'
'Jain, Kishor S.'
'Singh, Sanjay'

_publ_section_title
;
 Two Substituted [1,2,4]Triazole Derivatives
;
_journal_issue 11
_journal_name_full 'Acta Crystallographica Section C'
_journal_page_first 1615
_journal_page_last 1617
_journal_paper_doi 10.1107/S0108270197004812
_journal_volume 53
_journal_year 1997
_chemical_formula_sum 'C17 H14 Cl N5 S'
_chemical_formula_weight 355.84
_chemical_name_systematic
;
2-(4-chlorophenyl)amino-6,7,8,9-tetrahydrobenzo(b)thieno[3,2-e]-
1,2,4-triazolo[1,5-c]-pyrimidine.
;
_space_group_IT_number 19
_symmetry_cell_setting orthorhombic
_symmetry_space_group_name_Hall 'P 2ac 2ab'
_symmetry_space_group_name_H-M 'P 21 21 21'
_audit_creation_method SHELXL
_cell_angle_alpha 90.00
_cell_angle_beta 90.00
_cell_angle_gamma 90.00
_cell_formula_units_Z 4
_cell_length_a 7.3540(10)
_cell_length_b 8.4770(10)
_cell_length_c 25.511(3)
_cell_measurement_reflns_used 35
_cell_measurement_temperature 293(2)
_cell_measurement_theta_max 25
_cell_measurement_theta_min 8
_cell_volume 1590.4(3)
_computing_cell_refinement XSCANS
_computing_data_collection 'XSCANS (Siemens, 1994)'
_computing_data_reduction XSCANS
_computing_molecular_graphics SHELXTL/PC
_computing_publication_material SHELXL-93
_computing_structure_refinement 'SHELXL-93 (Sheldrick, 1993) and PARST (Nardelli, 1983)'
_computing_structure_solution 'SHELXTL/PC (Sheldrick, 1990)'
_diffrn_ambient_temperature 293(2)
_diffrn_measurement_device 'Siemens P4 diffractometer'
_diffrn_measurement_method '\q/2\q scans'
_diffrn_radiation_monochromator graphite
_diffrn_radiation_source 'fine-focus sealed tube'
_diffrn_radiation_type MoK\a
_diffrn_radiation_wavelength 0.71073
_diffrn_reflns_av_R_equivalents 0.0808
_diffrn_reflns_av_sigmaI/netI 0.0519
_diffrn_reflns_limit_h_max 8
_diffrn_reflns_limit_h_min -1
_diffrn_reflns_limit_k_max 10
_diffrn_reflns_limit_k_min -1
_diffrn_reflns_limit_l_max 30
_diffrn_reflns_limit_l_min -1
_diffrn_reflns_number 2255
_diffrn_reflns_theta_max 25.0
_diffrn_reflns_theta_min 1.60
_diffrn_standards_decay_% <4
_diffrn_standards_interval_count 97
_diffrn_standards_number 3
_exptl_absorpt_coefficient_mu 0.380
_exptl_absorpt_correction_type none
_exptl_crystal_colour Colourless
_exptl_crystal_density_diffrn 1.486
_exptl_crystal_density_meas ?
_exptl_crystal_description Needle
_exptl_crystal_F_000 736
_exptl_crystal_size_max 0.62
_exptl_crystal_size_mid 0.24
_exptl_crystal_size_min 0.12
_refine_diff_density_max 0.42
_refine_diff_density_min -0.25
_refine_ls_abs_structure_details 'Flack (1983)'
_refine_ls_abs_structure_Flack 0.00(14)
_refine_ls_extinction_method none
_refine_ls_goodness_of_fit_all 1.046
_refine_ls_goodness_of_fit_obs 1.058
_refine_ls_hydrogen_treatment refall
_refine_ls_matrix_type full
_refine_ls_number_parameters 279
_refine_ls_number_reflns 2057
_refine_ls_number_restraints 4
_refine_ls_restrained_S_all 1.218
_refine_ls_restrained_S_obs 1.056
_refine_ls_R_factor_all 0.0675
_refine_ls_R_factor_obs .0563
_refine_ls_shift/esd_max 0.000
_refine_ls_shift/esd_mean 0.000
_refine_ls_structure_factor_coef Fsqd
_refine_ls_weighting_details 'w = 1/[\s^2^(Fo^2^)+(0.1218P)^2^] where P=(Fo^2^+2Fc^2^)/3'
_refine_ls_weighting_scheme calc
_refine_ls_wR_factor_all 0.1836
_refine_ls_wR_factor_obs .1461
_reflns_number_observed 1764
_reflns_number_total 2062
_reflns_observed_criterion >2sigma(I)
_cod_data_source_file mu1295.cif
_cod_data_source_block I
_cod_depositor_comments
;
The following automatic conversions were performed:
'_symmetry_cell_setting' value 'Orthorhombic' changed to 'orthorhombic'
according to '/home/saulius/struct/CIF-dictionaries/cif_core.dic'
dictionary named 'cif_core.dic' version 2.4.1 from 2010-06-29.

Automatic conversion script
Id: cif_fix_enum 1527 2010-12-29 10:47:43Z saulius 

The following automatic conversions were performed:

'_exptl_crystal_density_meas' value 'not measured' was changed to '?'
- the value is perceived as not measured.

Automatic conversion script
Id: cif_fix_values 3008 2015-01-20 13:52:24Z robertas 

The following automatic conversions were performed:

'_refine_ls_weighting_scheme' value 'calc w =
1/[\s^2^(Fo^2^)+(0.1218P)^2^] where P=(Fo^2^+2Fc^2^)/3' was changed
to 'calc'. New tag '_refine_ls_weighting_details' was created. The
value of the new tag was set to 'w = 1/[\s^2^(Fo^2^)+(0.1218P)^2^]
where P=(Fo^2^+2Fc^2^)/3'.

Automatic conversion script
Id: cif_fix_values 3143 2015-03-26 13:38:13Z robertas 
;
_cod_database_code 2006701

loop_
_symmetry_equiv_pos_as_xyz
'x, y, z'
'-x+1/2, -y, z+1/2'
'-x, y+1/2, -z+1/2'
'x+1/2, -y+1/2, -z'

loop_
_atom_site_aniso_label
_atom_site_aniso_U_11
_atom_site_aniso_U_22
_atom_site_aniso_U_33
_atom_site_aniso_U_12
_atom_site_aniso_U_13
_atom_site_aniso_U_23
Cl .0327(6) .0561(7) .0700(8) -.0076(6) -.0113(6) .0002(6)
S .0336(6) .0530(7) .0441(6) -.0062(6) -.0050(5) .0078(5)
C1 .031(3) .040(3) .054(3) -.001(2) .000(2) .000(2)
C2 .041(3) .051(3) .058(3) -.005(3) .008(3) .001(3)
C3 .036(3) .062(4) .064(4) -.012(3) .016(3) -.010(3)
C3' .036(3) .062(4) .064(4) -.012(3) .016(3) -.010(3)
C4 .038(3) .057(3) .065(3) -.013(3) .003(3) -.009(3)
C5 .030(2) .039(3) .057(3) -.003(2) -.006(2) -.006(2)
C6 .029(2) .033(2) .049(3) .001(2) .002(2) -.004(2)
C7 .030(2) .028(2) .038(2) .002(2) .000(2) -.003(2)
C8 .025(2) .034(2) .045(2) .002(2) .000(2) -.009(2)
N9 .030(2) .035(2) .039(2) .001(2) .000(2) -.001(2)
C10 .027(2) .031(2) .046(2) .002(2) -.002(2) -.003(2)
N11 .029(2) .037(2) .046(2) -.003(2) -.003(2) .001(2)
C12 .029(2) .037(2) .041(2) .000(2) .003(2) .002(2)
N13 .036(2) .046(2) .041(2) .001(2) -.006(2) -.004(2)
C14 .042(3) .058(3) .038(2) .002(3) -.009(2) .000(2)
N15 .042(2) .050(2) .036(2) .002(2) -.001(2) .001(2)
N16 .028(2) .050(2) .039(2) -.004(2) -.001(2) .004(2)
C17 .027(2) .033(2) .044(2) .001(2) .002(2) .000(2)
C18 .031(2) .043(3) .044(2) .002(2) .000(2) .006(2)
C19 .030(2) .039(3) .049(3) -.003(2) .005(2) .003(2)
C20 .023(2) .036(2) .057(3) -.001(2) -.007(2) -.005(2)
C21 .042(3) .039(3) .043(2) -.002(2) -.010(2) .005(2)
C22 .036(3) .039(2) .044(2) -.009(2) .000(2) .006(2)

loop_
_atom_site_label
_atom_site_fract_x
_atom_site_fract_y
_atom_site_fract_z
_atom_site_U_iso_or_equiv
_atom_site_thermal_displace_type
_atom_site_calc_flag
_atom_site_refinement_flags
_atom_site_occupancy
_atom_site_disorder_group
_atom_site_type_symbol
Cl 1.9837(2) 1.1903(2) .40526(5) .0529(4) Uani d . 1 . Cl
S .9673(2) .6361(2) .45440(5) .0435(4) Uani d . 1 . S
C1 .7554(7) .5603(6) .4357(2) .0420(12) Uani d . 1 . C
C2 .6373(8) .4731(8) .4734(2) .0500(14) Uani d D 1 . C
C3 .4409(8) .4818(9) .4543(3) .054(2) Uani d PD .936(13) . C
C3' .492(9) .369(5) .4481(18) .054(2) Uani d PD .064(13) . C
C4 .4252(8) .4386(8) .3970(2) .0534(14) Uani d D 1 . C
C5 .5356(7) .5450(6) .3606(2) .0417(12) Uani d . 1 . C
C6 .7146(7) .5931(5) .3845(2) .0369(11) Uani d . 1 . C
C7 .8536(6) .6823(5) .3604(2) .0321(10) Uani d . 1 . C
C8 .8634(6) .7512(5) .3097(2) .0346(10) Uani d . 1 . C
N9 1.0130(5) .8441(4) .29952(14) .0345(8) Uani d . 1 . N
C10 1.1542(6) .8695(6) .3344(2) .0345(10) Uani d . 1 . C
N11 1.1503(5) .8048(5) .3808(2) .0376(9) Uani d . 1 . N
C12 1.0000(6) .7171(5) .3921(2) .0358(10) Uani d . 1 . C
N13 .7572(6) .7497(5) .2672(2) .0408(10) Uani d . 1 . N
C14 .8478(8) .8446(7) .2336(2) .0462(12) Uani d . 1 . C
N15 1.0032(7) .9065(5) .24983(15) .0428(9) Uani d . 1 . N
N16 1.2885(5) .9619(5) .3156(2) .0393(10) Uani d . 1 . N
C17 1.4521(6) 1.0106(5) .3397(2) .0346(10) Uani d . 1 . C
C18 1.5673(6) 1.1031(6) .3094(2) .0391(11) Uani d . 1 . C
C19 1.7310(7) 1.1578(6) .3297(2) .0393(11) Uani d . 1 . C
C20 1.7785(6) 1.1180(6) .3804(2) .0386(11) Uani d . 1 . C
C21 1.6684(7) 1.0259(6) .4103(2) .0413(11) Uani d . 1 . C
C22 1.5024(7) .9714(6) .3910(2) .0395(11) Uani d . 1 . C
H2A .680(10) .366(9) .479(3) .07(2) Uiso d . 1 . H
H2B .647(11) .524(9) .506(3) .09(2) Uiso d . 1 . H
H3A .406(11) .582(9) .462(3) .07(2) Uiso d P .936(13) . H
H3B .377(9) .396(7) .475(2) .044(16) Uiso d P .936(13) . H
H4A .455(13) .318(11) .394(3) .11(3) Uiso d . 1 . H
H4B .296(10) .442(8) .382(2) .064(18) Uiso d . 1 . H
H5A .483(7) .625(6) .3495(18) .036(14) Uiso d . 1 . H
H5B .558(8) .488(7) .329(2) .048(15) Uiso d . 1 . H
H14 .794(7) .874(6) .1984(19) .031(12) Uiso d . 1 . H
H16 1.274(8) 1.002(7) .283(2) .058(17) Uiso d . 1 . H
H18 1.553(8) 1.127(7) .272(2) .057(16) Uiso d . 1 . H
H19 1.799(8) 1.215(7) .309(2) .043(15) Uiso d . 1 . H
H21 1.716(8) .986(7) .446(2) .061(17) Uiso d . 1 . H
H22 1.421(9) .920(6) .413(2) .046(15) Uiso d . 1 . H

loop_
_atom_type_symbol
_atom_type_description
_atom_type_scat_dispersion_real
_atom_type_scat_dispersion_imag
_atom_type_scat_source
C C 0.0033 0.0016 'International Tables Vol C Tables 4.2.6.8 and 6.1.1.4'
H H 0.0000 0.0000 'International Tables Vol C Tables 4.2.6.8 and 6.1.1.4'
N N 0.0061 0.0033 'International Tables Vol C Tables 4.2.6.8 and 6.1.1.4'
S S 0.1246 0.1234 'International Tables Vol C Tables 4.2.6.8 and 6.1.1.4'
Cl Cl 0.1484 0.1585 'International Tables Vol C Tables 4.2.6.8 and 6.1.1.4'

loop_
_geom_angle_atom_site_label_1
_geom_angle_atom_site_label_2
_geom_angle_atom_site_label_3
_geom_angle
C12 S C1 91.1(2)
C6 C1 C2 126.1(5)
C6 C1 S 112.3(4)
C2 C1 S 121.6(4)
C1 C2 C3' 114.8(19)
C1 C2 C3 108.7(5)
C4 C3 C2 111.7(5)
C4 C3' C2 111.7(5)
C3 C4 C5 113.8(5)
C3' C4 C5 125.4(17)
C6 C5 C4 112.2(5)
C1 C6 C7 111.5(5)
C1 C6 C5 121.5(5)
C7 C6 C5 126.9(5)
C12 C7 C6 115.1(4)
C12 C7 C8 114.0(4)
C6 C7 C8 130.8(4)
N13 C8 N9 108.7(4)
N13 C8 C7 134.8(4)
N9 C8 C7 116.5(4)
N15 N9 C8 110.5(4)
N15 N9 C10 124.9(4)
C8 N9 C10 124.5(4)
N11 C10 N16 125.7(4)
N11 C10 N9 120.1(4)
N16 C10 N9 114.2(4)
C10 N11 C12 116.1(4)
N11 C12 C7 128.7(4)
N11 C12 S 121.3(3)
C7 C12 S 110.0(3)
C8 N13 C14 102.7(4)
N15 C14 N13 117.6(4)
C14 N15 N9 100.4(4)
C10 N16 C17 129.7(4)
C18 C17 C22 119.5(4)
C18 C17 N16 116.3(4)
C22 C17 N16 124.2(4)
C19 C18 C17 120.6(5)
C20 C19 C18 119.1(5)
C21 C20 C19 121.0(5)
C21 C20 Cl 120.8(4)
C19 C20 Cl 118.2(4)
C20 C21 C22 120.9(5)
C21 C22 C17 118.8(5)

loop_
_geom_bond_atom_site_label_1
_geom_bond_atom_site_label_2
_geom_bond_site_symmetry_2
_geom_bond_distance
_geom_bond_publ_flag
Cl C20 . 1.749(5) ?
S C12 . 1.747(4) ?
S C1 . 1.752(5) ?
C1 C6 . 1.369(7) ?
C1 C2 . 1.492(8) ?
C2 C3' . 1.526(8) ?
C2 C3 . 1.526(8) ?
C3 C4 . 1.512(8) ?
C3' C4 . 1.512(8) ?
C4 C5 . 1.529(8) ?
C5 C6 . 1.506(7) ?
C6 C7 . 1.413(7) ?
C7 C12 . 1.379(6) ?
C7 C8 . 1.422(6) ?
C8 N13 . 1.335(6) ?
C8 N9 . 1.377(6) ?
N9 N15 . 1.376(5) ?
N9 C10 . 1.385(6) ?
C10 N11 . 1.303(6) ?
C10 N16 . 1.349(6) ?
N11 C12 . 1.363(6) ?
N13 C14 . 1.352(7) ?
C14 N15 . 1.323(7) ?
N16 C17 . 1.413(6) ?
C17 C18 . 1.389(7) ?
C17 C22 . 1.400(7) ?
C18 C19 . 1.389(7) ?
C19 C20 . 1.380(7) ?
C20 C21 . 1.359(7) ?
C21 C22 . 1.394(7) ?
